data_7123339
loop_
_publ_author_name
'wang, qian'
'Shao, Yanli'
'Lu, Ming'

_publ_section_title
;
 Amino-tetrazole functionalized fused triazolo-triazine and
 tetrazolo-triazine energetic materials
;
_journal_name_full 'Chemical Communications'
_journal_paper_doi 10.1039/C9CC01777A
_journal_year 2019
_chemical_formula_moiety 'C5 H2 N8 O2, C H4 O, H2 O'
_chemical_formula_sum 'C6 H8 N8 O4'
_chemical_formula_weight 256.20
_space_group_crystal_system monoclinic
_space_group_IT_number 14
_space_group_name_Hall '-P 2ybc'
_space_group_name_H-M_alt 'P 1 21/c 1'
_symmetry_space_group_name_Hall '-P 2ybc'
_symmetry_space_group_name_H-M 'P 1 21/c 1'
_atom_sites_solution_hydrogens mixed
_audit_block_doi 10.5517/ccdc.csd.cc20f9g7
_audit_creation_method SHELXL-2014/7
_audit_update_record
;
2018-08-02 deposited with the CCDC.    2019-04-26 downloaded from the CCDC.
;
_cell_angle_alpha 90
_cell_angle_beta 93.811(5)
_cell_angle_gamma 90
_cell_formula_units_Z 4
_cell_length_a 6.2321(8)
_cell_length_b 5.9535(7)
_cell_length_c 29.279(4)
_cell_measurement_reflns_used 1385
_cell_measurement_temperature 172(2)
_cell_measurement_theta_max 25.32
_cell_measurement_theta_min 2.79
_cell_volume 1083.9(2)
_computing_structure_refinement 'SHELXL-2014/7 (Sheldrick, 2014)'
_diffrn_ambient_temperature 172(2)
_diffrn_measured_fraction_theta_full 0.996
_diffrn_measured_fraction_theta_max 0.994
_diffrn_measurement_device_type 'PHOTON 100 CMOS detector'
_diffrn_measurement_method 'omega scan'
_diffrn_radiation_type MoK\a
_diffrn_radiation_wavelength 0.71073
_diffrn_reflns_av_R_equivalents 0.0661
_diffrn_reflns_av_unetI/netI 0.0645
_diffrn_reflns_Laue_measured_fraction_full 0.996
_diffrn_reflns_Laue_measured_fraction_max 0.994
_diffrn_reflns_limit_h_max 7
_diffrn_reflns_limit_h_min -6
_diffrn_reflns_limit_k_max 7
_diffrn_reflns_limit_k_min -6
_diffrn_reflns_limit_l_max 34
_diffrn_reflns_limit_l_min -35
_diffrn_reflns_number 6135
_diffrn_reflns_point_group_measured_fraction_full 0.996
_diffrn_reflns_point_group_measured_fraction_max 0.994
_diffrn_reflns_theta_full 25.242
_diffrn_reflns_theta_max 25.349
_diffrn_reflns_theta_min 2.789
_diffrn_source 'fine-focus sealed tube'
_exptl_absorpt_coefficient_mu 0.133
_exptl_absorpt_correction_T_max 0.7452
_exptl_absorpt_correction_T_min 0.6419
_exptl_absorpt_correction_type multi-scan
_exptl_absorpt_process_details 'SADABS (Bruker, 2014)'
_exptl_crystal_density_diffrn 1.570
_exptl_crystal_description column
_exptl_crystal_F_000 528
_exptl_crystal_size_max 0.240
_exptl_crystal_size_mid 0.150
_exptl_crystal_size_min 0.110
_refine_diff_density_max 0.230
_refine_diff_density_min -0.267
_refine_diff_density_rms 0.061
_refine_ls_extinction_method none
_refine_ls_goodness_of_fit_ref 1.042
_refine_ls_hydrogen_treatment mixed
_refine_ls_matrix_type full
_refine_ls_number_parameters 179
_refine_ls_number_reflns 1982
_refine_ls_number_restraints 4
_refine_ls_restrained_S_all 1.041
_refine_ls_R_factor_all 0.0949
_refine_ls_R_factor_gt 0.0530
_refine_ls_shift/su_max 0.000
_refine_ls_shift/su_mean 0.000
_refine_ls_structure_factor_coef Fsqd
_refine_ls_weighting_details 'w=1/[\s^2^(Fo^2^)+(0.0365P)^2^+0.8398P] where P=(Fo^2^+2Fc^2^)/3'
_refine_ls_weighting_scheme calc
_refine_ls_wR_factor_gt 0.0959
_refine_ls_wR_factor_ref 0.1095
_reflns_Friedel_coverage 0.000
_reflns_number_gt 1356
_reflns_number_total 1982
_reflns_threshold_expression 'I > 2\s(I)'
_cod_data_source_file c9cc01777a2.cif
_cod_data_source_block 1
_cod_database_code 7123339
_shelx_shelxl_version_number 2014/7
_shelx_space_group_comment
;
The symmetry employed for this shelxl refinement is uniquely defined
by the following loop, which should always be used as a source of
symmetry information in preference to the above space-group names.
They are only intended as comments.
;
_shelx_estimated_absorpt_t_min 0.969
_shelx_estimated_absorpt_t_max 0.986

loop_
_space_group_symop_operation_xyz
'x, y, z'
'-x, y+1/2, -z+1/2'
'-x, -y, -z'
'x, -y-1/2, z-1/2'

loop_
_atom_site_label
_atom_site_type_symbol
_atom_site_fract_x
_atom_site_fract_y
_atom_site_fract_z
_atom_site_U_iso_or_equiv
_atom_site_adp_type
_atom_site_occupancy
_atom_site_site_symmetry_order
_atom_site_calc_flag
_atom_site_refinement_flags_posn
_atom_site_refinement_flags_adp
C1 C 0.0415(4) 0.9475(5) 0.16923(9) 0.0193(6) Uani 1 1 d . .
C2 C 0.1363(4) 1.1702(5) 0.12019(9) 0.0201(6) Uani 1 1 d . .
C3 C 0.4628(4) 1.1557(5) 0.06813(9) 0.0203(6) Uani 1 1 d . .
C4 C 0.4494(4) 0.9710(5) 0.09856(9) 0.0181(6) Uani 1 1 d . .
C5 C 0.6345(5) 1.1645(5) 0.03764(10) 0.0236(7) Uani 1 1 d . .
C6 C -0.5049(5) 0.8979(5) 0.29571(10) 0.0290(7) Uani 1 1 d . .
H6A H -0.3924 1.0112 0.2929 0.044 Uiso 1 1 calc R U
H6B H -0.6184 0.9198 0.2713 0.044 Uiso 1 1 calc R U
H6C H -0.4428 0.7476 0.2931 0.044 Uiso 1 1 calc R U
N1 N -0.0201(3) 1.1410(4) 0.14892(8) 0.0218(6) Uani 1 1 d . .
N2 N 0.2178(3) 0.8468(4) 0.15753(7) 0.0209(6) Uani 1 1 d . .
N3 N 0.2796(3) 0.9955(4) 0.12531(7) 0.0173(5) Uani 1 1 d . .
N4 N 0.1588(4) 1.3386(4) 0.09037(8) 0.0242(6) Uani 1 1 d . .
N5 N 0.3249(4) 1.3269(4) 0.06466(8) 0.0233(6) Uani 1 1 d . .
N6 N -0.0875(4) 0.8446(4) 0.20355(8) 0.0244(6) Uani 1 1 d . .
N7 N 0.7716(4) 1.1674(5) 0.01357(9) 0.0354(7) Uani 1 1 d . .
N8 N 0.5753(4) 0.7968(4) 0.10265(8) 0.0218(6) Uani 1 1 d D .
H8A H 0.551(4) 0.686(4) 0.1238(8) 0.026 Uiso 1 1 d D U
H8B H 0.696(4) 0.791(5) 0.0852(9) 0.026 Uiso 1 1 d D U
O1 O -0.2698(3) 0.9161(3) 0.20621(7) 0.0302(5) Uani 1 1 d . .
O2 O -0.0043(3) 0.6932(4) 0.22658(7) 0.0381(6) Uani 1 1 d . .
O3 O 0.0452(3) 0.2423(4) 0.43646(7) 0.0317(6) Uani 1 1 d D .
H3C H -0.011(5) 0.118(4) 0.4288(10) 0.038 Uiso 1 1 d D U
H3D H 0.002(5) 0.272(5) 0.4628(8) 0.038 Uiso 1 1 d D U
O4 O -0.5943(3) 0.9200(4) 0.33937(7) 0.0292(5) Uani 1 1 d D .
H4C H -0.711(4) 0.850(5) 0.3399(10) 0.035 Uiso 1 1 d D U

loop_
_atom_site_aniso_label
_atom_site_aniso_U_11
_atom_site_aniso_U_22
_atom_site_aniso_U_33
_atom_site_aniso_U_23
_atom_site_aniso_U_13
_atom_site_aniso_U_12
C1 0.0175(14) 0.0213(16) 0.0193(15) 0.0019(12) 0.0019(12) 0.0004(13)
C2 0.0179(14) 0.0184(15) 0.0237(16) -0.0011(12) -0.0013(12) 0.0041(13)
C3 0.0229(15) 0.0210(15) 0.0175(15) 0.0014(12) 0.0045(12) 0.0008(13)
C4 0.0167(14) 0.0193(16) 0.0181(15) -0.0035(12) -0.0011(12) 0.0014(13)
C5 0.0279(16) 0.0194(16) 0.0232(16) 0.0048(13) -0.0002(14) 0.0026(14)
C6 0.0333(18) 0.0290(18) 0.0259(17) -0.0037(14) 0.0105(14) -0.0047(14)
N1 0.0199(12) 0.0221(14) 0.0238(13) 0.0012(10) 0.0044(10) 0.0050(11)
N2 0.0216(12) 0.0199(13) 0.0214(13) 0.0034(10) 0.0032(10) 0.0011(11)
N3 0.0165(11) 0.0140(12) 0.0215(13) 0.0016(10) 0.0029(10) 0.0032(10)
N4 0.0236(13) 0.0207(13) 0.0288(14) 0.0049(11) 0.0056(11) 0.0051(11)
N5 0.0257(13) 0.0219(13) 0.0227(13) 0.0042(11) 0.0042(11) 0.0020(12)
N6 0.0261(14) 0.0241(14) 0.0235(13) -0.0002(11) 0.0045(11) 0.0007(12)
N7 0.0360(15) 0.0376(16) 0.0343(16) 0.0103(13) 0.0150(13) 0.0053(13)
N8 0.0224(12) 0.0206(13) 0.0232(14) 0.0037(11) 0.0076(11) 0.0034(11)
O1 0.0230(11) 0.0348(13) 0.0339(12) -0.0017(10) 0.0111(9) 0.0047(10)
O2 0.0358(12) 0.0385(13) 0.0407(14) 0.0191(11) 0.0085(11) 0.0053(11)
O3 0.0356(13) 0.0287(12) 0.0325(13) -0.0118(10) 0.0144(10) -0.0170(10)
O4 0.0336(12) 0.0316(12) 0.0236(11) -0.0065(9) 0.0101(9) -0.0144(10)

loop_
_atom_type_symbol
_atom_type_description
_atom_type_scat_dispersion_real
_atom_type_scat_dispersion_imag
_atom_type_scat_source
C C 0.0033 0.0016 'International Tables Vol C Tables 4.2.6.8 and 6.1.1.4'
H H 0.0000 0.0000 'International Tables Vol C Tables 4.2.6.8 and 6.1.1.4'
N N 0.0061 0.0033 'International Tables Vol C Tables 4.2.6.8 and 6.1.1.4'
O O 0.0106 0.0060 'International Tables Vol C Tables 4.2.6.8 and 6.1.1.4'

loop_
_geom_angle_atom_site_label_1
_geom_angle_atom_site_label_2
_geom_angle_atom_site_label_3
_geom_angle
N2 C1 N1 119.6(2)
N2 C1 N6 119.6(2)
N1 C1 N6 120.7(2)
N1 C2 N4 128.1(2)
N1 C2 N3 109.2(2)
N4 C2 N3 122.8(2)
N5 C3 C4 125.1(2)
N5 C3 C5 115.3(2)
C4 C3 C5 119.6(2)
N8 C4 N3 121.2(3)
N8 C4 C3 127.9(2)
N3 C4 C3 110.9(2)
N7 C5 C3 178.8(3)
O4 C6 H6A 109.5
O4 C6 H6B 109.5
H6A C6 H6B 109.5
O4 C6 H6C 109.5
H6A C6 H6C 109.5
H6B C6 H6C 109.5
C2 N1 C1 101.0(2)
C1 N2 N3 99.4(2)
C4 N3 N2 126.2(2)
C4 N3 C2 122.8(2)
N2 N3 C2 110.8(2)
N5 N4 C2 116.8(2)
N4 N5 C3 121.5(2)
O2 N6 O1 125.8(2)
O2 N6 C1 117.2(2)
O1 N6 C1 117.0(2)
C4 N8 H8A 120.4(18)
C4 N8 H8B 118.7(18)
H8A N8 H8B 121(3)
H3C O3 H3D 106(3)
C6 O4 H4C 111(2)

loop_
_geom_bond_atom_site_label_1
_geom_bond_atom_site_label_2
_geom_bond_distance
C1 N2 1.317(3)
C1 N1 1.341(3)
C1 N6 1.462(3)
C2 N1 1.340(3)
C2 N4 1.343(3)
C2 N3 1.372(3)
C3 N5 1.333(3)
C3 C4 1.421(4)
C3 C5 1.439(4)
C4 N8 1.301(3)
C4 N3 1.365(3)
C5 N7 1.143(4)
C6 O4 1.434(3)
C6 H6A 0.9800
C6 H6B 0.9800
C6 H6C 0.9800
N2 N3 1.367(3)
N4 N5 1.322(3)
N6 O2 1.220(3)
N6 O1 1.221(3)
N8 H8A 0.93(2)
N8 H8B 0.94(2)
O3 H3C 0.84(2)
O3 H3D 0.85(2)
O4 H4C 0.84(2)
